data_1550386
loop_
_publ_author_name
'Xiong, Huiping'
'Mao, Shilong'
'Lv, Qianzhou'
'Zhang, Ning'

_publ_section_title
;
 Crystal structure of the ethyl 2,4-dihydroxy-6-methylbenzoate from
 <i>Illicium difengpi</i> K.I.B et K.I.M.
;
_journal_coeditor_code ZL4028
_journal_issue 12
_journal_name_full IUCrData
_journal_page_first x181776
_journal_paper_doi 10.1107/S2414314618017765
_journal_volume 3
_journal_year 2018
_chemical_formula_iupac 'C10 H12 O4'
_chemical_formula_moiety 'C10 H12 O4'
_chemical_formula_sum 'C10 H12 O4'
_chemical_formula_weight 196.20
_chemical_name_systematic
;
Ethyl 2,4-dihydroxy-6-methylbenzoate
;
_space_group_crystal_system monoclinic
_space_group_IT_number 14
_space_group_name_Hall '-P 2yn'
_space_group_name_H-M_alt 'P 1 21/n 1'
_symmetry_space_group_name_Hall '-P 2yn'
_symmetry_space_group_name_H-M 'P 1 21/n 1'
_atom_sites_solution_hydrogens mixed
_atom_sites_solution_primary direct
_atom_sites_solution_secondary difmap
_audit_creation_method SHELXL-2016/6
_cell_angle_alpha 90
_cell_angle_beta 117.459(4)
_cell_angle_gamma 90
_cell_formula_units_Z 4
_cell_length_a 7.818(3)
_cell_length_b 17.017(6)
_cell_length_c 8.189(3)
_cell_measurement_reflns_used 878
_cell_measurement_temperature 293(2)
_cell_measurement_theta_max 26.425
_cell_measurement_theta_min 2.394
_cell_volume 966.7(6)
_computing_cell_refinement
;
SMART (Bruker, 1997)
;
_computing_data_collection
;
SMART (Bruker, 1997)
;
_computing_data_reduction
;
SAINT-Plus (Bruker, 1999)
;
_computing_molecular_graphics
;
SHELXTL (Sheldrick, 2008) and publCIF (Westrip, 2010)
;
_computing_publication_material
;
SHELXTL (Sheldrick, 2008) and publCIF (Westrip, 2010)
;
_computing_structure_refinement
;
SHELXL2016 (Sheldrick, 2015)
;
_computing_structure_solution
;
SHELXS97 (Sheldrick, 2008)
;
_diffrn_ambient_temperature 293(2)
_diffrn_measured_fraction_theta_full 0.998
_diffrn_measured_fraction_theta_max 0.948
_diffrn_measurement_device_type 'Bruker SMART APEX CCD area-detector'
_diffrn_measurement_method 'phi and omega scans'
_diffrn_radiation_type MoK\a
_diffrn_radiation_wavelength 0.71073
_diffrn_reflns_av_R_equivalents 0.0369
_diffrn_reflns_av_unetI/netI 0.0372
_diffrn_reflns_limit_h_max 10
_diffrn_reflns_limit_h_min -5
_diffrn_reflns_limit_k_max 22
_diffrn_reflns_limit_k_min -21
_diffrn_reflns_limit_l_max 8
_diffrn_reflns_limit_l_min -10
_diffrn_reflns_number 4542
_diffrn_reflns_theta_full 25.242
_diffrn_reflns_theta_max 27.468
_diffrn_reflns_theta_min 2.394
_exptl_absorpt_coefficient_mu 0.104
_exptl_absorpt_correction_T_max 0.968
_exptl_absorpt_correction_T_min 0.405
_exptl_absorpt_correction_type multi-scan
_exptl_absorpt_process_details
;
(SAINT-Plus; Bruker, 1999)
;
_exptl_crystal_colour colorless
_exptl_crystal_density_diffrn 1.348
_exptl_crystal_description sheet
_exptl_crystal_F_000 416
_exptl_crystal_size_max 0.150
_exptl_crystal_size_mid 0.130
_exptl_crystal_size_min 0.080
_refine_diff_density_max 0.449
_refine_diff_density_min -0.226
_refine_ls_extinction_method none
_refine_ls_goodness_of_fit_ref 1.023
_refine_ls_hydrogen_treatment mixed
_refine_ls_matrix_type full
_refine_ls_number_parameters 135
_refine_ls_number_reflns 2097
_refine_ls_number_restraints 2
_refine_ls_restrained_S_all 1.023
_refine_ls_R_factor_all 0.0818
_refine_ls_R_factor_gt 0.0571
_refine_ls_shift/su_max 0.000
_refine_ls_shift/su_mean 0.000
_refine_ls_structure_factor_coef Fsqd
_refine_ls_weighting_details 'w=1/[\s^2^(Fo^2^)+(0.1019P)^2^] where P=(Fo^2^+2Fc^2^)/3'
_refine_ls_weighting_scheme calc
_refine_ls_wR_factor_gt 0.1552
_refine_ls_wR_factor_ref 0.1715
_reflns_number_gt 1390
_reflns_number_total 2097
_reflns_threshold_expression 'I > 2\s(I)'
_cod_data_source_file zl4028sup1.cif
_cod_data_source_block I
_cod_database_code 1550386
_shelx_space_group_comment
;
The symmetry employed for this shelxl refinement is uniquely defined
by the following loop, which should always be used as a source of
symmetry information in preference to the above space-group names.
They are only intended as comments.
;
_shelx_estimated_absorpt_t_min 0.984
_shelx_estimated_absorpt_t_max 0.992

loop_
_space_group_symop_operation_xyz
'x, y, z'
'-x+1/2, y+1/2, -z+1/2'
'-x, -y, -z'
'x-1/2, -y-1/2, z-1/2'

loop_
_atom_site_type_symbol
_atom_site_label
_atom_site_fract_x
_atom_site_fract_y
_atom_site_fract_z
_atom_site_U_iso_or_equiv
_atom_site_adp_type
_atom_site_calc_flag
_atom_site_occupancy
O O1 -0.0021(2) 0.46363(7) -0.27773(18) 0.0663(5) Uani d 1
O O2 0.11562(18) 0.57656(6) -0.13811(16) 0.0529(4) Uani d 1
O O3 0.1367(2) 0.33529(7) -0.13142(19) 0.0679(5) Uani d 1
H H3 0.050(4) 0.3664(16) -0.216(3) 0.102 Uiso d 1
O O4 0.6778(2) 0.32885(8) 0.44828(18) 0.0718(5) Uani d 1
H H4 0.648(4) 0.2753(16) 0.410(4) 0.108 Uiso d 1
C C1 0.2660(2) 0.45967(8) 0.0181(2) 0.0420(4) Uani d 1
C C2 0.2682(2) 0.37634(9) 0.0131(2) 0.0484(4) Uani d 1
C C3 0.4047(3) 0.33288(9) 0.1552(3) 0.0551(5) Uani d 1
H H3A 0.403637 0.278312 0.148712 0.066 Uiso calc 1
C C4 0.5412(3) 0.37051(10) 0.3052(2) 0.0524(5) Uani d 1
C C5 0.5453(3) 0.45134(10) 0.3168(2) 0.0525(5) Uani d 1
H H5 0.640522 0.475644 0.420632 0.063 Uiso calc 1
C C6 0.4098(2) 0.49723(9) 0.1763(2) 0.0450(4) Uani d 1
C C7 0.1165(2) 0.49885(9) -0.1435(2) 0.0450(4) Uani d 1
C C8 -0.0274(3) 0.61634(11) -0.3005(3) 0.0612(5) Uani d 1
H H8A -0.156271 0.600967 -0.324130 0.073 Uiso calc 1
H H8B -0.010341 0.602890 -0.407205 0.073 Uiso calc 1
C C9 0.0009(4) 0.70282(12) -0.2630(3) 0.0802(7) Uani d 1
H H9A -0.015784 0.715282 -0.156911 0.120 Uiso calc 1
H H9B -0.091898 0.731300 -0.367576 0.120 Uiso calc 1
H H9C 0.128638 0.717279 -0.240524 0.120 Uiso calc 1
C C10 0.4251(3) 0.58478(9) 0.2029(3) 0.0592(5) Uani d 1
H H10A 0.535726 0.597063 0.317280 0.089 Uiso calc 1
H H10B 0.310970 0.604287 0.205170 0.089 Uiso calc 1
H H10C 0.438365 0.608915 0.103419 0.089 Uiso calc 1

loop_
_atom_site_aniso_label
_atom_site_aniso_U_11
_atom_site_aniso_U_22
_atom_site_aniso_U_33
_atom_site_aniso_U_12
_atom_site_aniso_U_13
_atom_site_aniso_U_23
O1 0.0702(9) 0.0471(7) 0.0545(8) -0.0021(6) 0.0056(7) -0.0024(5)
O2 0.0591(8) 0.0349(6) 0.0567(8) 0.0057(5) 0.0198(6) 0.0033(5)
O3 0.0783(10) 0.0327(6) 0.0659(9) -0.0050(6) 0.0105(7) -0.0064(5)
O4 0.0743(10) 0.0545(8) 0.0646(9) 0.0156(7) 0.0131(8) 0.0103(6)
C1 0.0470(9) 0.0329(8) 0.0473(9) -0.0001(6) 0.0228(8) -0.0009(6)
C2 0.0547(10) 0.0351(8) 0.0517(10) -0.0036(7) 0.0214(8) -0.0036(7)
C3 0.0657(12) 0.0326(8) 0.0659(11) 0.0043(8) 0.0294(10) 0.0027(8)
C4 0.0542(10) 0.0455(9) 0.0558(10) 0.0095(8) 0.0238(9) 0.0080(8)
C5 0.0501(10) 0.0517(10) 0.0479(10) -0.0036(7) 0.0159(8) -0.0053(7)
C6 0.0497(9) 0.0377(8) 0.0484(9) -0.0032(7) 0.0234(8) -0.0029(7)
C7 0.0496(9) 0.0357(8) 0.0485(9) -0.0018(7) 0.0217(8) -0.0015(7)
C8 0.0674(12) 0.0505(10) 0.0580(11) 0.0125(9) 0.0223(10) 0.0125(8)
C9 0.0965(17) 0.0464(11) 0.0998(17) 0.0137(10) 0.0471(14) 0.0177(10)
C10 0.0657(12) 0.0390(9) 0.0612(11) -0.0087(8) 0.0192(10) -0.0093(8)

loop_
_atom_type_symbol
_atom_type_description
_atom_type_scat_dispersion_real
_atom_type_scat_dispersion_imag
_atom_type_scat_source
C C 0.0033 0.0016 'International Tables Vol C Tables 4.2.6.8 and 6.1.1.4'
H H 0.0000 0.0000 'International Tables Vol C Tables 4.2.6.8 and 6.1.1.4'
O O 0.0106 0.0060 'International Tables Vol C Tables 4.2.6.8 and 6.1.1.4'

loop_
_geom_angle_atom_site_label_1
_geom_angle_atom_site_label_2
_geom_angle_atom_site_label_3
_geom_angle
C7 O2 C8 116.70(13)
C2 O3 H3 112.1(18)
C4 O4 H4 103.7(17)
C6 C1 C2 117.54(14)
C6 C1 C7 126.02(14)
C2 C1 C7 116.42(14)
O3 C2 C3 116.31(14)
O3 C2 C1 121.87(14)
C3 C2 C1 121.82(15)
C4 C3 C2 119.36(15)
C4 C3 H3A 120.3
C2 C3 H3A 120.3
C3 C4 O4 120.56(15)
C3 C4 C5 121.07(15)
O4 C4 C5 118.36(16)
C4 C5 C6 121.27(16)
C4 C5 H5 119.4
C6 C5 H5 119.4
C5 C6 C1 118.93(15)
C5 C6 C10 117.23(15)
C1 C6 C10 123.84(14)
O1 C7 O2 120.51(15)
O1 C7 C1 123.39(15)
O2 C7 C1 116.10(13)
O2 C8 C9 106.95(15)
O2 C8 H8A 110.3
C9 C8 H8A 110.3
O2 C8 H8B 110.3
C9 C8 H8B 110.3
H8A C8 H8B 108.6
C8 C9 H9A 109.5
C8 C9 H9B 109.5
H9A C9 H9B 109.5
C8 C9 H9C 109.5
H9A C9 H9C 109.5
H9B C9 H9C 109.5
C6 C10 H10A 109.5
C6 C10 H10B 109.5
H10A C10 H10B 109.5
C6 C10 H10C 109.5
H10A C10 H10C 109.5
H10B C10 H10C 109.5

loop_
_geom_bond_atom_site_label_1
_geom_bond_atom_site_label_2
_geom_bond_distance
O1 C7 1.220(2)
O2 C7 1.323(2)
O2 C8 1.451(2)
O3 C2 1.3502(19)
O3 H3 0.89(2)
O4 C4 1.365(2)
O4 H4 0.96(3)
C1 C6 1.417(2)
C1 C2 1.419(2)
C1 C7 1.461(2)
C2 C3 1.377(2)
C3 C4 1.359(2)
C3 H3A 0.9300
C4 C5 1.378(3)
C5 C6 1.390(2)
C5 H5 0.9300
C6 C10 1.502(2)
C8 C9 1.499(3)
C8 H8A 0.9700
C8 H8B 0.9700
C9 H9A 0.9600
C9 H9B 0.9600
C9 H9C 0.9600
C10 H10A 0.9600
C10 H10B 0.9600
C10 H10C 0.9600

loop_
_geom_hbond_atom_site_label_D
_geom_hbond_atom_site_label_H
_geom_hbond_atom_site_label_A
_geom_hbond_site_symmetry_A
_geom_hbond_distance_DH
_geom_hbond_distance_HA
_geom_hbond_distance_DA
_geom_hbond_angle_DHA
O3 H3 O1 . 0.89(2) 1.72(3) 2.4868(18) 143(3)
O4 H4 O3 4_666 0.96(3) 1.91(3) 2.853(2) 169(3)
C3 H3A O4 4_565 0.93 2.54 3.290(2) 137.6

loop_
_geom_torsion_atom_site_label_1
_geom_torsion_atom_site_label_2
_geom_torsion_atom_site_label_3
_geom_torsion_atom_site_label_4
_geom_torsion
C6 C1 C2 O3 179.79(15)
C7 C1 C2 O3 -1.4(2)
C6 C1 C2 C3 -0.3(2)
C7 C1 C2 C3 178.47(16)
O3 C2 C3 C4 -179.87(17)
C1 C2 C3 C4 0.3(3)
C2 C3 C4 O4 179.75(17)
C2 C3 C4 C5 -0.2(3)
C3 C4 C5 C6 0.3(3)
O4 C4 C5 C6 -179.68(16)
C4 C5 C6 C1 -0.4(2)
C4 C5 C6 C10 179.29(16)
C2 C1 C6 C5 0.4(2)
C7 C1 C6 C5 -178.29(16)
C2 C1 C6 C10 -179.25(15)
C7 C1 C6 C10 2.1(3)
C8 O2 C7 O1 -2.1(2)
C8 O2 C7 C1 177.74(14)
C6 C1 C7 O1 178.68(16)
C2 C1 C7 O1 0.0(2)
C6 C1 C7 O2 -1.1(2)
C2 C1 C7 O2 -179.83(14)
C7 O2 C8 C9 -179.38(14)
